data_7158732
loop_
_publ_author_name
'Wo\'zny, Mateusz'
'Trzybi\'nski, Damian'
'D\;abrowa, Kajetan'
'Narodowiec, Jakub'
'Wozniak, Krzysztof'

_publ_section_title
;
 Monosulfonated dibenzo-24-crown-8 and its properties
;
_journal_name_full 'Organic &amp; Biomolecular Chemistry'
_journal_paper_doi 10.1039/D2OB00851C
_journal_year 2022
_chemical_formula_moiety 'C24 H31 K O11 S, 2(H2 O)'
_chemical_formula_sum 'C24 H35 K O13 S'
_chemical_formula_weight 602.68
_space_group_crystal_system triclinic
_space_group_IT_number 2
_space_group_name_Hall '-P 1'
_space_group_name_H-M_alt 'P -1'
_atom_sites_solution_hydrogens mixed
_audit_creation_date 2018-03-09
_audit_creation_method
;
Olex2 1.2
(compiled 2015.01.26 svn.r3150 for OlexSys, GUI svn.r4998)
;
_audit_update_record
;
2022-01-19 deposited with the CCDC.	2022-06-15 downloaded from the CCDC.
;
_cell_angle_alpha 89.466(4)
_cell_angle_beta 70.873(5)
_cell_angle_gamma 66.708(5)
_cell_formula_units_Z 2
_cell_length_a 9.5640(5)
_cell_length_b 11.4132(5)
_cell_length_c 14.4900(7)
_cell_measurement_reflns_used 6350
_cell_measurement_temperature 100(2)
_cell_measurement_theta_max 71.3140
_cell_measurement_theta_min 4.2280
_cell_volume 1359.32(14)
_computing_cell_refinement 'CrysAlisPro 1.171.38.46 (Rigaku OD, 2015)'
_computing_data_collection 'CrysAlisPro 1.171.38.46 (Rigaku OD, 2015)'
_computing_data_reduction 'CrysAlisPro 1.171.38.46 (Rigaku OD, 2015)'
_computing_molecular_graphics 'Olex2 (Dolomanov et al., 2009)'
_computing_publication_material 'Olex2 (Dolomanov et al., 2009)'
_computing_structure_refinement 'ShelXL (Sheldrick, 2008)'
_diffrn_ambient_environment N~2~
_diffrn_ambient_temperature 100(2)
_diffrn_detector 'CCD plate'
_diffrn_detector_area_resol_mean 5.2195
_diffrn_detector_type Atlas
_diffrn_measured_fraction_theta_full 0.998
_diffrn_measured_fraction_theta_max 0.998
_diffrn_measurement_device 'four-circle diffractometer'
_diffrn_measurement_device_type 'SuperNova, Dual, Cu at zero, Atlas'
_diffrn_measurement_method '\w scans'
_diffrn_orient_matrix_type 'CrysAlisPro convention (1999,Acta A55,543-557)'
_diffrn_orient_matrix_UB_11 0.0101229000
_diffrn_orient_matrix_UB_12 0.0771711000
_diffrn_orient_matrix_UB_13 -0.0879075000
_diffrn_orient_matrix_UB_21 -0.1318900000
_diffrn_orient_matrix_UB_22 0.1232490000
_diffrn_orient_matrix_UB_23 0.0694208000
_diffrn_orient_matrix_UB_31 0.1327716000
_diffrn_orient_matrix_UB_32 0.0295564000
_diffrn_orient_matrix_UB_33 0.0190851000
_diffrn_radiation_monochromator mirror
_diffrn_radiation_probe x-ray
_diffrn_radiation_type CuK\a
_diffrn_radiation_wavelength 1.54184
_diffrn_reflns_av_R_equivalents 0.0204
_diffrn_reflns_av_unetI/netI 0.0278
_diffrn_reflns_Laue_measured_fraction_full 0.998
_diffrn_reflns_Laue_measured_fraction_max 0.998
_diffrn_reflns_limit_h_max 11
_diffrn_reflns_limit_h_min -9
_diffrn_reflns_limit_k_max 13
_diffrn_reflns_limit_k_min -10
_diffrn_reflns_limit_l_max 17
_diffrn_reflns_limit_l_min -16
_diffrn_reflns_number 8668
_diffrn_reflns_point_group_measured_fraction_full 0.998
_diffrn_reflns_point_group_measured_fraction_max 0.998
_diffrn_reflns_theta_full 67.067
_diffrn_reflns_theta_max 67.067
_diffrn_reflns_theta_min 3.260
_diffrn_source 'micro-focus sealed X-ray tube'
_diffrn_source_type 'SuperNova (Cu) X-ray Source'
_exptl_absorpt_coefficient_mu 3.017
_exptl_absorpt_correction_T_max 0.723
_exptl_absorpt_correction_T_min 0.581
_exptl_absorpt_correction_type analytical
_exptl_absorpt_process_details
;
CrysAlisPro 1.171.38.46 (Rigaku Oxford Diffraction, 2015)
Analytical numeric absorption correction using a multifaceted crystal
			model based on expressions derived by R.C. Clark & J.S. Reid.
(Clark, R. C. & Reid, J. S. (1995). Acta Cryst. A51, 887-897)
Empirical absorption correction using spherical harmonics,
 implemented in SCALE3 ABSPACK scaling algorithm.
;
_exptl_crystal_colour colourless
_exptl_crystal_colour_primary colourless
_exptl_crystal_density_diffrn 1.472
_exptl_crystal_description prism
_exptl_crystal_F_000 636
_exptl_crystal_size_max 0.28
_exptl_crystal_size_mid 0.17
_exptl_crystal_size_min 0.15
_refine_diff_density_max 0.364
_refine_diff_density_min -0.478
_refine_diff_density_rms 0.049
_refine_ls_extinction_method none
_refine_ls_goodness_of_fit_ref 1.030
_refine_ls_hydrogen_treatment mixed
_refine_ls_matrix_type full
_refine_ls_number_parameters 387
_refine_ls_number_reflns 4847
_refine_ls_number_restraints 6
_refine_ls_restrained_S_all 1.030
_refine_ls_R_factor_all 0.0329
_refine_ls_R_factor_gt 0.0310
_refine_ls_shift/su_max 0.001
_refine_ls_shift/su_mean 0.000
_refine_ls_structure_factor_coef Fsqd
_refine_ls_weighting_details 'w=1/[\s^2^(Fo^2^)+(0.0431P)^2^+0.5658P] where P=(Fo^2^+2Fc^2^)/3'
_refine_ls_weighting_scheme calc
_refine_ls_wR_factor_gt 0.0798
_refine_ls_wR_factor_ref 0.0817
_reflns_Friedel_coverage 0.000
_reflns_number_gt 4552
_reflns_number_total 4847
_reflns_threshold_expression 'I > 2\s(I)'
_cod_data_source_file d2ob00851c2.cif
_cod_data_source_block 2018_03_08_dt_sdb24c8-k+_n
_cod_original_cell_volume 1359.32(13)
_cod_database_code 7158732
_shelx_space_group_comment
;
The symmetry employed for this shelxl refinement is uniquely defined
by the following loop, which should always be used as a source of
symmetry information in preference to the above space-group names.
They are only intended as comments.
;
_reflns_odcompleteness_completeness 99.84
_reflns_odcompleteness_iscentric 1
_reflns_odcompleteness_theta 66.97
_olex2_refinement_description
;
1. Fixed Uiso
 At 1.2 times of:
  All C(H) groups, H3B of H3A, All C(H,H) groups
 At 1.5 times of:
  All O(H,H) groups, H1WB of H1WD
2. Restrained distances
 H1WB-O1W
 0.82 with sigma of 0.02
 O1W-H1WA
 0.82 with sigma of 0.02
 O1WA-H1WD
 0.82 with sigma of 0.02
 O1WA-H1WC
 0.82 with sigma of 0.02
 O2W-H2WB
 0.82 with sigma of 0.02
 O2W-H2WA
 0.82 with sigma of 0.02
3. Others
 Sof(O1WA)=Sof(H1WC)=Sof(H1WD)=1-FVAR(1)
 Sof(O1W)=Sof(H1WA)=Sof(H1WB)=FVAR(1)
4.a Secondary CH2 refined with riding coordinates:
 C2(H2A,H2B), C3(H3A,H3B), C4(H4A,H4B), C5(H5A,H5B), C6(H6A,H6B), C7(H7A,H7B),
 C10(H10A,H10B), C11(H11A,H11B), C12(H12A,H12B), C13(H13A,H13B), C14(H14A,H14B),
  C15(H15A,H15B)
4.b Aromatic/amide H refined with riding coordinates:
 C17(H17), C19(H19), C20(H20), C21(H21), C22(H22), C23(H23), C24(H24)
;
_shelx_shelxl_version_number 2014/7
_olex2_submission_special_instructions 'No special instructions were received'
_oxdiff_exptl_absorpt_empirical_details
;
Empirical correction (ABSPACK) includes:
- Absorption correction using spherical harmonics
- Frame scaling
;
_oxdiff_exptl_absorpt_empirical_full_max 1.176
_oxdiff_exptl_absorpt_empirical_full_min 0.786

loop_
_space_group_symop_operation_xyz
'x, y, z'
'-x, -y, -z'

loop_
_atom_site_label
_atom_site_type_symbol
_atom_site_fract_x
_atom_site_fract_y
_atom_site_fract_z
_atom_site_U_iso_or_equiv
_atom_site_adp_type
_atom_site_occupancy
_atom_site_site_symmetry_order
_atom_site_calc_flag
_atom_site_refinement_flags_posn
_atom_site_refinement_flags_adp
_atom_site_refinement_flags_occupancy
_atom_site_disorder_assembly
_atom_site_disorder_group
C1 C 0.55193(17) 0.14087(14) 0.49490(11) 0.0153(3) Uani 1 1 d . . . . .
C2 C 0.27295(19) 0.28195(16) 0.57578(12) 0.0229(3) Uani 1 1 d . . . . .
H2A H 0.2972 0.3226 0.6234 0.028 Uiso 1 1 calc R . . . .
H2B H 0.2421 0.2147 0.6044 0.028 Uiso 1 1 calc R . . . .
C3 C 0.13747(19) 0.38002(17) 0.54821(12) 0.0225(3) Uani 1 1 d . . . . .
H3A H 0.0962 0.3352 0.5148 0.021(5) Uani 1 1 calc R . . . .
H3B H 0.0492 0.4306 0.6080 0.026 Uiso 1 1 calc R . . . .
C4 C 0.2424(2) 0.54136(17) 0.52781(12) 0.0275(4) Uani 1 1 d . . . . .
H4A H 0.3425 0.4875 0.5379 0.033 Uiso 1 1 calc R . . . .
H4B H 0.1617 0.5885 0.5910 0.033 Uiso 1 1 calc R . . . .
C5 C 0.2711(2) 0.63292(17) 0.45708(14) 0.0300(4) Uani 1 1 d . . . . .
H5A H 0.1716 0.6844 0.4454 0.036 Uiso 1 1 calc R . . . .
H5B H 0.3041 0.6905 0.4845 0.036 Uiso 1 1 calc R . . . .
C6 C 0.4284(2) 0.63640(16) 0.29053(14) 0.0257(4) Uani 1 1 d . . . . .
H6A H 0.5219 0.5812 0.2347 0.031 Uiso 1 1 calc R . . . .
H6B H 0.4567 0.6998 0.3147 0.031 Uiso 1 1 calc R . . . .
C7 C 0.2878(2) 0.70534(16) 0.25571(14) 0.0256(4) Uani 1 1 d . . . . .
H7A H 0.1957 0.7665 0.3092 0.031 Uiso 1 1 calc R . . . .
H7B H 0.3190 0.7520 0.2022 0.031 Uiso 1 1 calc R . . . .
C8 C 0.10851(19) 0.65587(15) 0.19739(11) 0.0196(3) Uani 1 1 d . . . . .
C9 C 0.05287(19) 0.56461(15) 0.18020(11) 0.0196(3) Uani 1 1 d . . . . .
C10 C 0.1965(2) 0.34135(16) 0.11287(12) 0.0240(3) Uani 1 1 d . . . . .
H10A H 0.1187 0.3605 0.0795 0.029 Uiso 1 1 calc R . . . .
H10B H 0.2117 0.2589 0.1363 0.029 Uiso 1 1 calc R . . . .
C11 C 0.3554(2) 0.33269(17) 0.04131(12) 0.0259(4) Uani 1 1 d . . . . .
H11A H 0.3908 0.2719 -0.0167 0.031 Uiso 1 1 calc R . . . .
H11B H 0.3432 0.4162 0.0207 0.031 Uiso 1 1 calc R . . . .
C12 C 0.6246(2) 0.2882(2) 0.02922(13) 0.0389(5) Uani 1 1 d . . . . .
H12A H 0.6121 0.3739 0.0140 0.047 Uiso 1 1 calc R . . . .
H12B H 0.6669 0.2318 -0.0323 0.047 Uiso 1 1 calc R . . . .
C13 C 0.7401(2) 0.2397(2) 0.08484(14) 0.0417(5) Uani 1 1 d . . . . .
H13A H 0.7506 0.1550 0.1018 0.050 Uiso 1 1 calc R . . . .
H13B H 0.8469 0.2337 0.0447 0.050 Uiso 1 1 calc R . . . .
C14 C 0.78672(19) 0.30983(16) 0.22184(12) 0.0217(3) Uani 1 1 d . . . . .
H14A H 0.7425 0.3834 0.2720 0.026 Uiso 1 1 calc R . . . .
H14B H 0.8873 0.3075 0.1748 0.026 Uiso 1 1 calc R . . . .
C15 C 0.82557(18) 0.18945(15) 0.26996(11) 0.0189(3) Uani 1 1 d . . . . .
H15A H 0.8714 0.1143 0.2210 0.023 Uiso 1 1 calc R . . . .
H15B H 0.9045 0.1822 0.3005 0.023 Uiso 1 1 calc R . . . .
C16 C 0.69529(18) 0.11857(14) 0.41465(11) 0.0161(3) Uani 1 1 d . . . . .
C17 C 0.55998(18) 0.07696(14) 0.57621(11) 0.0167(3) Uani 1 1 d . . . . .
H17 H 0.4658 0.0930 0.6301 0.020 Uiso 1 1 calc R . . . .
C18 C 0.71017(19) -0.01146(14) 0.57650(11) 0.0172(3) Uani 1 1 d . . . . .
C19 C 0.85005(19) -0.03897(15) 0.49577(12) 0.0196(3) Uani 1 1 d . . . . .
H19 H 0.9490 -0.1010 0.4956 0.024 Uiso 1 1 calc R . . . .
C20 C 0.84277(19) 0.02645(15) 0.41442(11) 0.0186(3) Uani 1 1 d . . . . .
H20 H 0.9369 0.0082 0.3600 0.022 Uiso 1 1 calc R . . . .
C21 C -0.0856(2) 0.60268(17) 0.15573(13) 0.0264(4) Uani 1 1 d . . . . .
H21 H -0.1226 0.5420 0.1446 0.032 Uiso 1 1 calc R . . . .
C22 C -0.1697(2) 0.73108(18) 0.14763(14) 0.0311(4) Uani 1 1 d . . . . .
H22 H -0.2630 0.7564 0.1316 0.037 Uiso 1 1 calc R . . . .
C23 C -0.1137(2) 0.82066(17) 0.16345(13) 0.0290(4) Uani 1 1 d . . . . .
H23 H -0.1691 0.9064 0.1574 0.035 Uiso 1 1 calc R . . . .
C24 C 0.0248(2) 0.78397(16) 0.18841(12) 0.0236(3) Uani 1 1 d . . . . .
H24 H 0.0615 0.8451 0.1991 0.028 Uiso 1 1 calc R . . . .
K1 K 0.37295(4) 0.34041(3) 0.29831(2) 0.01740(9) Uani 1 1 d . . . . .
O1 O 0.41154(12) 0.22919(10) 0.48654(8) 0.0184(2) Uani 1 1 d . . . . .
O2 O 0.18667(13) 0.46466(11) 0.48612(8) 0.0199(2) Uani 1 1 d . . . . .
O3 O 0.39615(13) 0.56030(10) 0.36621(8) 0.0230(2) Uani 1 1 d . . . . .
O4 O 0.24498(13) 0.61036(10) 0.22267(9) 0.0225(2) Uani 1 1 d . . . . .
O5 O 0.13253(14) 0.43973(10) 0.19586(8) 0.0212(2) Uani 1 1 d . . . . .
O6 O 0.47244(14) 0.29114(12) 0.08879(9) 0.0259(3) Uani 1 1 d . . . . .
O7 O 0.67482(13) 0.32915(11) 0.17208(8) 0.0216(2) Uani 1 1 d . . . . .
O8 O 0.67728(12) 0.19674(10) 0.34340(8) 0.0180(2) Uani 1 1 d . . . . .
O9 O 0.56418(14) -0.07999(11) 0.73744(8) 0.0244(3) Uani 1 1 d . . . . .
O10 O 0.85166(14) -0.21162(11) 0.65254(8) 0.0236(2) Uani 1 1 d . . . . .
O11 O 0.76396(15) 0.00066(11) 0.73890(9) 0.0260(3) Uani 1 1 d . . . . .
S1 S 0.72433(5) -0.08177(3) 0.68464(3) 0.01829(10) Uani 1 1 d . . . . .
O2W O 0.86261(17) -0.04615(16) 0.90629(10) 0.0401(3) Uani 1 1 d D . . . .
H2WA H 0.825(3) -0.034(3) 0.8600(17) 0.060 Uiso 1 1 d DR . . . .
H2WB H 0.781(3) -0.042(3) 0.9584(16) 0.060 Uiso 1 1 d DR . . . .
O1W O 0.4085(6) 0.0395(15) 0.9372(3) 0.0351(17) Uani 0.58(3) 1 d D . P A 1
O1WA O 0.4259(7) -0.0206(16) 0.9305(4) 0.0269(17) Uani 0.42(3) 1 d D . P A 2
H1WC H 0.457(10) -0.017(8) 0.8696(18) 0.040 Uiso 0.42(3) 1 d DR . P A 2
H1WA H 0.465(5) 0.018(4) 0.973(3) 0.040 Uiso 0.58(3) 1 d DR . P A 1
H1WD H 0.446(6) -0.098(3) 0.932(4) 0.032(17) Uiso 0.42(3) 1 d D . P A 2
H1WB H 0.464(7) 0.005(6) 0.878(2) 0.048 Uiso 0.58(3) 1 d DR . P A 1

loop_
_atom_site_aniso_label
_atom_site_aniso_U_11
_atom_site_aniso_U_22
_atom_site_aniso_U_33
_atom_site_aniso_U_23
_atom_site_aniso_U_13
_atom_site_aniso_U_12
C1 0.0148(7) 0.0135(7) 0.0185(7) -0.0003(6) -0.0079(6) -0.0050(6)
C2 0.0149(7) 0.0306(9) 0.0175(8) 0.0038(7) -0.0038(6) -0.0052(7)
C3 0.0132(7) 0.0316(9) 0.0177(8) 0.0049(7) -0.0040(6) -0.0054(7)
H3A 0.011(10) 0.025(12) 0.023(12) 0.002(9) -0.006(9) -0.003(9)
C4 0.0230(8) 0.0329(9) 0.0221(8) -0.0072(7) -0.0089(7) -0.0062(7)
C5 0.0266(9) 0.0243(9) 0.0345(10) -0.0117(7) -0.0070(8) -0.0087(7)
C6 0.0241(8) 0.0211(8) 0.0366(10) 0.0001(7) -0.0132(7) -0.0118(7)
C7 0.0289(9) 0.0172(8) 0.0357(9) 0.0021(7) -0.0160(8) -0.0108(7)
C8 0.0186(7) 0.0229(8) 0.0156(7) 0.0032(6) -0.0055(6) -0.0075(6)
C9 0.0215(8) 0.0207(8) 0.0156(7) 0.0040(6) -0.0064(6) -0.0079(6)
C10 0.0301(9) 0.0205(8) 0.0270(9) 0.0008(7) -0.0154(7) -0.0117(7)
C11 0.0272(9) 0.0296(9) 0.0213(8) 0.0001(7) -0.0132(7) -0.0083(7)
C12 0.0221(9) 0.0647(14) 0.0165(8) -0.0031(8) -0.0045(7) -0.0064(9)
C13 0.0245(9) 0.0586(13) 0.0229(9) -0.0108(9) -0.0083(8) 0.0018(9)
C14 0.0191(8) 0.0266(8) 0.0244(8) 0.0083(7) -0.0105(7) -0.0123(7)
C15 0.0149(7) 0.0245(8) 0.0168(7) 0.0039(6) -0.0047(6) -0.0085(6)
C16 0.0193(7) 0.0154(7) 0.0155(7) 0.0013(6) -0.0073(6) -0.0079(6)
C17 0.0171(7) 0.0164(7) 0.0171(7) 0.0006(6) -0.0049(6) -0.0084(6)
C18 0.0217(8) 0.0134(7) 0.0186(7) 0.0029(6) -0.0092(6) -0.0077(6)
C19 0.0177(7) 0.0155(7) 0.0229(8) 0.0021(6) -0.0079(6) -0.0036(6)
C20 0.0165(7) 0.0177(7) 0.0177(7) -0.0004(6) -0.0042(6) -0.0048(6)
C21 0.0286(9) 0.0309(9) 0.0255(8) 0.0056(7) -0.0142(7) -0.0141(8)
C22 0.0285(9) 0.0369(10) 0.0305(9) 0.0070(8) -0.0199(8) -0.0085(8)
C23 0.0324(9) 0.0242(9) 0.0256(9) 0.0054(7) -0.0135(7) -0.0043(7)
C24 0.0255(8) 0.0197(8) 0.0231(8) 0.0033(6) -0.0082(7) -0.0073(7)
K1 0.01789(17) 0.01809(17) 0.01535(16) 0.00084(12) -0.00503(12) -0.00725(13)
O1 0.0134(5) 0.0217(5) 0.0158(5) 0.0022(4) -0.0041(4) -0.0039(4)
O2 0.0182(5) 0.0227(6) 0.0166(5) 0.0010(4) -0.0078(4) -0.0049(4)
O3 0.0197(6) 0.0197(6) 0.0270(6) -0.0028(5) -0.0092(5) -0.0047(5)
O4 0.0209(6) 0.0168(5) 0.0329(6) 0.0010(5) -0.0143(5) -0.0069(5)
O5 0.0275(6) 0.0199(6) 0.0198(6) 0.0047(4) -0.0109(5) -0.0115(5)
O6 0.0276(6) 0.0311(6) 0.0231(6) 0.0050(5) -0.0141(5) -0.0120(5)
O7 0.0178(5) 0.0268(6) 0.0185(5) 0.0042(5) -0.0073(4) -0.0067(5)
O8 0.0149(5) 0.0218(5) 0.0161(5) 0.0047(4) -0.0057(4) -0.0063(4)
O9 0.0234(6) 0.0240(6) 0.0237(6) 0.0077(5) -0.0062(5) -0.0096(5)
O10 0.0239(6) 0.0185(6) 0.0247(6) 0.0056(5) -0.0099(5) -0.0040(5)
O11 0.0366(7) 0.0241(6) 0.0240(6) 0.0054(5) -0.0149(5) -0.0157(5)
S1 0.0215(2) 0.01548(18) 0.01805(19) 0.00419(14) -0.00810(15) -0.00704(15)
O2W 0.0289(7) 0.0613(9) 0.0250(7) -0.0012(7) -0.0062(6) -0.0162(7)
O1W 0.0316(15) 0.039(5) 0.0217(14) 0.0032(18) -0.0084(11) -0.003(2)
O1WA 0.0264(19) 0.020(5) 0.0207(18) 0.002(2) -0.0044(14) 0.001(2)

loop_
_atom_type_symbol
_atom_type_description
_atom_type_scat_dispersion_real
_atom_type_scat_dispersion_imag
_atom_type_scat_source
C C 0.0181 0.0091 'International Tables Vol C Tables 4.2.6.8 and 6.1.1.4'
H H 0.0000 0.0000 'International Tables Vol C Tables 4.2.6.8 and 6.1.1.4'
K K 0.3868 1.0657 'International Tables Vol C Tables 4.2.6.8 and 6.1.1.4'
O O 0.0492 0.0322 'International Tables Vol C Tables 4.2.6.8 and 6.1.1.4'
S S 0.3331 0.5567 'International Tables Vol C Tables 4.2.6.8 and 6.1.1.4'

loop_
_geom_angle_atom_site_label_1
_geom_angle_atom_site_label_2
_geom_angle_atom_site_label_3
_geom_angle
_geom_angle_site_symmetry_1
_geom_angle_site_symmetry_3
_geom_angle_publ_flag
C17 C1 C16 120.01(13) . . ?
O1 C1 C16 115.52(13) . . ?
O1 C1 C17 124.46(13) . . ?
H2A C2 H2B 108.6 . . ?
C3 C2 H2A 110.4 . . ?
C3 C2 H2B 110.4 . . ?
O1 C2 H2A 110.4 . . ?
O1 C2 H2B 110.4 . . ?
O1 C2 C3 106.55(12) . . ?
C2 C3 H3A 108.9 . . ?
C2 C3 H3B 108.9 . . ?
C2 C3 K1 94.96(9) . . ?
H3A C3 H3B 107.7 . . ?
K1 C3 H3A 75.6 . . ?
K1 C3 H3B 152.6 . . ?
O2 C3 C2 113.34(13) . . ?
O2 C3 H3A 108.9 . . ?
O2 C3 H3B 108.9 . . ?
O2 C3 K1 46.96(7) . . ?
H4A C4 H4B 108.5 . . ?
C5 C4 H4A 110.3 . . ?
C5 C4 H4B 110.3 . . ?
O2 C4 H4A 110.3 . . ?
O2 C4 H4B 110.3 . . ?
O2 C4 C5 107.27(13) . . ?
C4 C5 H5A 109.9 . . ?
C4 C5 H5B 109.9 . . ?
H5A C5 H5B 108.3 . . ?
O3 C5 C4 108.78(14) . . ?
O3 C5 H5A 109.9 . . ?
O3 C5 H5B 109.9 . . ?
H6A C6 H6B 107.6 . . ?
C7 C6 H6A 108.7 . . ?
C7 C6 H6B 108.7 . . ?
O3 C6 H6A 108.7 . . ?
O3 C6 H6B 108.7 . . ?
O3 C6 C7 114.07(14) . . ?
C6 C7 H7A 110.1 . . ?
C6 C7 H7B 110.1 . . ?
H7A C7 H7B 108.4 . . ?
O4 C7 C6 107.96(13) . . ?
O4 C7 H7A 110.1 . . ?
O4 C7 H7B 110.1 . . ?
C24 C8 C9 119.42(15) . . ?
O4 C8 C9 116.14(14) . . ?
O4 C8 C24 124.44(15) . . ?
C21 C9 C8 119.90(15) . . ?
O5 C9 C8 117.98(13) . . ?
O5 C9 C21 121.93(14) . . ?
H10A C10 H10B 108.0 . . ?
C11 C10 H10A 109.3 . . ?
C11 C10 H10B 109.3 . . ?
O5 C10 H10A 109.3 . . ?
O5 C10 H10B 109.3 . . ?
O5 C10 C11 111.56(13) . . ?
C10 C11 H11A 110.0 . . ?
C10 C11 H11B 110.0 . . ?
H11A C11 H11B 108.4 . . ?
O6 C11 C10 108.35(13) . . ?
O6 C11 H11A 110.0 . . ?
O6 C11 H11B 110.0 . . ?
H12A C12 H12B 108.4 . . ?
C13 C12 H12A 110.0 . . ?
C13 C12 H12B 110.0 . . ?
O6 C12 H12A 110.0 . . ?
O6 C12 H12B 110.0 . . ?
O6 C12 C13 108.42(16) . . ?
C12 C13 H13A 110.2 . . ?
C12 C13 H13B 110.2 . . ?
H13A C13 H13B 108.5 . . ?
O7 C13 C12 107.34(15) . . ?
O7 C13 H13A 110.2 . . ?
O7 C13 H13B 110.2 . . ?
H14A C14 H14B 107.5 . . ?
C15 C14 H14A 108.5 . . ?
C15 C14 H14B 108.5 . . ?
O7 C14 H14A 108.5 . . ?
O7 C14 H14B 108.5 . . ?
O7 C14 C15 115.18(13) . . ?
C14 C15 H15A 110.1 . . ?
C14 C15 H15B 110.1 . . ?
H15A C15 H15B 108.4 . . ?
O8 C15 C14 108.21(12) . . ?
O8 C15 H15A 110.1 . . ?
O8 C15 H15B 110.1 . . ?
C20 C16 C1 119.70(14) . . ?
O8 C16 C1 115.64(13) . . ?
O8 C16 C20 124.59(14) . . ?
C1 C17 H17 120.3 . . ?
C1 C17 C18 119.46(14) . . ?
C18 C17 H17 120.3 . . ?
C17 C18 S1 119.70(12) . . ?
C19 C18 C17 120.78(14) . . ?
C19 C18 S1 119.39(12) . . ?
C18 C19 H19 120.1 . . ?
C18 C19 C20 119.89(14) . . ?
C20 C19 H19 120.1 . . ?
C16 C20 C19 120.01(14) . . ?
C16 C20 H20 120.0 . . ?
C19 C20 H20 120.0 . . ?
C9 C21 H21 119.8 . . ?
C9 C21 C22 120.49(16) . . ?
C22 C21 H21 119.8 . . ?
C21 C22 H22 120.2 . . ?
C23 C22 C21 119.58(16) . . ?
C23 C22 H22 120.2 . . ?
C22 C23 H23 119.7 . . ?
C22 C23 C24 120.60(16) . . ?
C24 C23 H23 119.7 . . ?
C8 C24 H24 120.0 . . ?
C23 C24 C8 120.01(16) . . ?
C23 C24 H24 120.0 . . ?
O1 K1 C3 41.39(3) . . ?
O1 K1 O4 139.84(3) . . ?
O1 K1 S1 72.01(2) . 2_656 ?
O2 K1 C3 22.37(4) . . ?
O2 K1 O1 55.07(3) . . ?
O2 K1 O3 59.65(3) . . ?
O2 K1 O4 87.87(3) . . ?
O2 K1 O5 101.28(3) . . ?
O2 K1 O6 158.27(3) . . ?
O2 K1 O7 130.20(3) . . ?
O2 K1 O8 95.34(3) . . ?
O2 K1 O9 117.19(3) . 2_656 ?
O2 K1 O10 81.82(3) . 2_656 ?
O2 K1 S1 98.28(3) . 2_656 ?
O3 K1 C3 80.51(4) . . ?
O3 K1 O1 88.65(3) . . ?
O3 K1 O4 56.19(3) . . ?
O3 K1 O5 105.02(3) . . ?
O3 K1 O6 114.06(4) . . ?
O3 K1 O7 74.48(3) . . ?
O3 K1 O8 83.88(3) . . ?
O3 K1 O10 139.72(3) . 2_656 ?
O3 K1 S1 157.03(3) . 2_656 ?
O4 K1 C3 107.45(4) . . ?
O4 K1 S1 135.13(2) . 2_656 ?
O5 K1 C3 104.99(4) . . ?
O5 K1 O1 141.85(3) . . ?
O5 K1 O4 51.00(3) . . ?
O5 K1 O8 163.38(3) . . ?
O5 K1 S1 84.35(2) . 2_656 ?
O6 K1 C3 159.71(4) . . ?
O6 K1 O1 146.09(3) . . ?
O6 K1 O4 72.92(3) . . ?
O6 K1 O5 58.79(3) . . ?
O6 K1 O8 104.88(3) . . ?
O6 K1 O10 97.19(3) . 2_656 ?
O6 K1 S1 88.79(3) . 2_656 ?
O7 K1 C3 142.08(4) . . ?
O7 K1 O1 109.25(3) . . ?
O7 K1 O4 81.62(3) . . ?
O7 K1 O5 108.71(3) . . ?
O7 K1 O6 58.11(3) . . ?
O7 K1 O8 59.51(3) . . ?
O7 K1 O10 145.79(3) . 2_656 ?
O7 K1 S1 123.00(3) . 2_656 ?
O8 K1 C3 90.17(3) . . ?
O8 K1 O1 50.49(3) . . ?
O8 K1 O4 131.14(3) . . ?
O8 K1 S1 92.71(2) . 2_656 ?
O9 K1 C3 94.82(4) 2_656 . ?
O9 K1 O1 74.84(3) 2_656 . ?
O9 K1 O3 158.96(4) 2_656 . ?
O9 K1 O4 143.55(3) 2_656 . ?
O9 K1 O5 96.01(3) 2_656 . ?
O9 K1 O6 76.35(3) 2_656 . ?
O9 K1 O7 98.41(3) 2_656 . ?
O9 K1 O8 75.59(3) 2_656 . ?
O9 K1 O10 49.66(3) 2_656 2_656 ?
O9 K1 S1 24.84(2) 2_656 2_656 ?
O10 K1 C3 63.92(4) 2_656 . ?
O10 K1 O1 77.28(3) 2_656 . ?
O10 K1 O4 115.70(3) 2_656 . ?
O10 K1 O5 69.29(3) 2_656 . ?
O10 K1 O8 113.00(3) 2_656 . ?
O10 K1 S1 25.08(2) 2_656 2_656 ?
S1 K1 C3 76.79(3) 2_656 . ?
C1 O1 C2 116.63(12) . . ?
C1 O1 K1 126.13(8) . . ?
C2 O1 K1 117.05(8) . . ?
C3 O2 K1 110.66(9) . . ?
C4 O2 C3 115.03(13) . . ?
C4 O2 K1 117.19(9) . . ?
C5 O3 K1 115.57(9) . . ?
C6 O3 C5 114.25(13) . . ?
C6 O3 K1 112.79(9) . . ?
C7 O4 K1 115.42(9) . . ?
C8 O4 C7 116.48(12) . . ?
C8 O4 K1 122.88(9) . . ?
C9 O5 C10 115.84(12) . . ?
C9 O5 K1 128.78(9) . . ?
C10 O5 K1 103.59(9) . . ?
C11 O6 K1 120.64(9) . . ?
C12 O6 C11 112.69(13) . . ?
C12 O6 K1 119.29(10) . . ?
C13 O7 K1 111.89(11) . . ?
C14 O7 C13 113.32(13) . . ?
C14 O7 K1 112.49(9) . . ?
C15 O8 K1 115.45(8) . . ?
C16 O8 C15 115.87(11) . . ?
C16 O8 K1 127.47(9) . . ?
S1 O9 K1 101.48(6) . 2_656 ?
S1 O10 K1 95.21(5) . 2_656 ?
C18 S1 K1 111.87(5) . 2_656 ?
O9 S1 C18 105.74(7) . . ?
O9 S1 K1 53.69(5) . 2_656 ?
O10 S1 C18 106.82(7) . . ?
O10 S1 K1 59.71(5) . 2_656 ?
O10 S1 O9 112.58(7) . . ?
O10 S1 O11 112.90(7) . . ?
O11 S1 C18 105.56(7) . . ?
O11 S1 K1 142.38(5) . 2_656 ?
O11 S1 O9 112.53(7) . . ?
H2WA O2W H2WB 105(3) . . ?
H1WA O1W H1WB 111(6) . . ?
H1WC O1WA H1WD 102(6) . . ?

loop_
_geom_bond_atom_site_label_1
_geom_bond_atom_site_label_2
_geom_bond_distance
_geom_bond_site_symmetry_2
_geom_bond_publ_flag
C1 C16 1.408(2) . ?
C1 C17 1.388(2) . ?
C1 O1 1.3665(18) . ?
C2 H2A 0.9700 . ?
C2 H2B 0.9700 . ?
C2 C3 1.508(2) . ?
C2 O1 1.4324(18) . ?
C3 H3A 0.9700 . ?
C3 H3B 0.9700 . ?
C3 K1 3.5027(16) . ?
C3 O2 1.425(2) . ?
C4 H4A 0.9700 . ?
C4 H4B 0.9700 . ?
C4 C5 1.497(3) . ?
C4 O2 1.416(2) . ?
C5 H5A 0.9700 . ?
C5 H5B 0.9700 . ?
C5 O3 1.434(2) . ?
C6 H6A 0.9700 . ?
C6 H6B 0.9700 . ?
C6 C7 1.510(2) . ?
C6 O3 1.423(2) . ?
C7 H7A 0.9700 . ?
C7 H7B 0.9700 . ?
C7 O4 1.4359(19) . ?
C8 C9 1.400(2) . ?
C8 C24 1.391(2) . ?
C8 O4 1.3716(19) . ?
C9 C21 1.385(2) . ?
C9 O5 1.3828(19) . ?
C10 H10A 0.9700 . ?
C10 H10B 0.9700 . ?
C10 C11 1.498(2) . ?
C10 O5 1.4425(19) . ?
C11 H11A 0.9700 . ?
C11 H11B 0.9700 . ?
C11 O6 1.4247(19) . ?
C12 H12A 0.9700 . ?
C12 H12B 0.9700 . ?
C12 C13 1.506(3) . ?
C12 O6 1.415(2) . ?
C13 H13A 0.9700 . ?
C13 H13B 0.9700 . ?
C13 O7 1.426(2) . ?
C14 H14A 0.9700 . ?
C14 H14B 0.9700 . ?
C14 C15 1.503(2) . ?
C14 O7 1.4247(18) . ?
C15 H15A 0.9700 . ?
C15 H15B 0.9700 . ?
C15 O8 1.4388(18) . ?
C16 C20 1.385(2) . ?
C16 O8 1.3673(18) . ?
C17 H17 0.9300 . ?
C17 C18 1.393(2) . ?
C18 C19 1.381(2) . ?
C18 S1 1.7741(15) . ?
C19 H19 0.9300 . ?
C19 C20 1.396(2) . ?
C20 H20 0.9300 . ?
C21 H21 0.9300 . ?
C21 C22 1.391(3) . ?
C22 H22 0.9300 . ?
C22 C23 1.379(3) . ?
C23 H23 0.9300 . ?
C23 C24 1.391(2) . ?
C24 H24 0.9300 . ?
K1 O1 3.0677(11) . ?
K1 O2 2.7363(11) . ?
K1 O3 2.8187(11) . ?
K1 O4 3.1664(11) . ?
K1 O5 2.9867(11) . ?
K1 O6 2.8556(12) . ?
K1 O7 2.8192(11) . ?
K1 O8 3.0064(11) . ?
K1 O9 2.8063(12) 2_656 ?
K1 O10 2.9594(12) 2_656 ?
K1 S1 3.4129(5) 2_656 ?
O9 K1 2.8062(12) 2_656 ?
O9 S1 1.4627(12) . ?
O10 K1 2.9593(12) 2_656 ?
O10 S1 1.4527(12) . ?
O11 S1 1.4621(12) . ?
S1 K1 3.4129(5) 2_656 ?
O2W H2WA 0.845(17) . ?
O2W H2WB 0.875(17) . ?
O1W H1WA 0.839(18) . ?
O1W H1WB 0.84(2) . ?
O1WA H1WC 0.84(2) . ?
O1WA H1WD 0.83(2) . ?

loop_
_geom_torsion_atom_site_label_1
_geom_torsion_atom_site_label_2
_geom_torsion_atom_site_label_3
_geom_torsion_atom_site_label_4
_geom_torsion
_geom_torsion_site_symmetry_1
_geom_torsion_site_symmetry_2
_geom_torsion_site_symmetry_3
_geom_torsion_site_symmetry_4
_geom_torsion_publ_flag
C1 C16 C20 C19 -3.4(2) . . . . ?
C1 C16 O8 C15 169.99(12) . . . . ?
C1 C16 O8 K1 -23.29(17) . . . . ?
C1 C17 C18 C19 -2.0(2) . . . . ?
C1 C17 C18 S1 173.86(11) . . . . ?
C2 C3 O2 C4 -61.55(18) . . . . ?
C2 C3 O2 K1 74.10(15) . . . . ?
C3 C2 O1 C1 177.49(13) . . . . ?
C3 C2 O1 K1 2.25(16) . . . . ?
C4 C5 O3 C6 176.60(13) . . . . ?
C4 C5 O3 K1 43.26(16) . . . . ?
C5 C4 O2 C3 -174.01(13) . . . . ?
C5 C4 O2 K1 53.32(15) . . . . ?
C6 C7 O4 C8 173.64(13) . . . . ?
C6 C7 O4 K1 18.39(16) . . . . ?
C7 C6 O3 C5 -64.74(18) . . . . ?
C7 C6 O3 K1 69.90(14) . . . . ?
C8 C9 C21 C22 0.3(3) . . . . ?
C8 C9 O5 C10 -123.62(15) . . . . ?
C8 C9 O5 K1 12.75(19) . . . . ?
C9 C8 C24 C23 0.6(2) . . . . ?
C9 C8 O4 C7 -170.34(14) . . . . ?
C9 C8 O4 K1 -17.10(18) . . . . ?
C9 C21 C22 C23 0.5(3) . . . . ?
C10 C11 O6 C12 -176.01(15) . . . . ?
C10 C11 O6 K1 -26.23(17) . . . . ?
C11 C10 O5 C9 80.48(16) . . . . ?
C11 C10 O5 K1 -65.93(13) . . . . ?
C12 C13 O7 C14 -168.05(16) . . . . ?
C12 C13 O7 K1 63.48(19) . . . . ?
C13 C12 O6 C11 -178.42(16) . . . . ?
C13 C12 O6 K1 31.4(2) . . . . ?
C14 C15 O8 C16 -159.98(12) . . . . ?
C14 C15 O8 K1 31.66(14) . . . . ?
C15 C14 O7 C13 -69.52(19) . . . . ?
C15 C14 O7 K1 58.65(15) . . . . ?
C16 C1 C17 C18 -1.6(2) . . . . ?
C16 C1 O1 C2 -162.19(13) . . . . ?
C16 C1 O1 K1 12.57(17) . . . . ?
C17 C1 C16 C20 4.3(2) . . . . ?
C17 C1 C16 O8 -172.64(12) . . . . ?
C17 C1 O1 C2 16.4(2) . . . . ?
C17 C1 O1 K1 -168.88(10) . . . . ?
C17 C18 C19 C20 2.9(2) . . . . ?
C17 C18 S1 K1 83.61(12) . . . 2_656 ?
C17 C18 S1 O9 26.96(14) . . . . ?
C17 C18 S1 O10 147.10(12) . . . . ?
C17 C18 S1 O11 -92.49(13) . . . . ?
C18 C19 C20 C16 -0.2(2) . . . . ?
C19 C18 S1 K1 -100.51(12) . . . 2_656 ?
C19 C18 S1 O9 -157.16(12) . . . . ?
C19 C18 S1 O10 -37.03(14) . . . . ?
C19 C18 S1 O11 83.38(13) . . . . ?
C20 C16 O8 C15 -6.8(2) . . . . ?
C20 C16 O8 K1 159.96(11) . . . . ?
C21 C9 O5 C10 61.4(2) . . . . ?
C21 C9 O5 K1 -162.27(12) . . . . ?
C21 C22 C23 C24 -0.7(3) . . . . ?
C22 C23 C24 C8 0.2(3) . . . . ?
C24 C8 C9 C21 -0.8(2) . . . . ?
C24 C8 C9 O5 -175.94(14) . . . . ?
C24 C8 O4 C7 9.5(2) . . . . ?
C24 C8 O4 K1 162.75(12) . . . . ?
K1 C3 O2 C4 -135.65(14) . . . . ?
K1 O9 S1 C18 105.85(6) 2_656 . . . ?
K1 O9 S1 O10 -10.44(8) 2_656 . . . ?
K1 O9 S1 O11 -139.40(6) 2_656 . . . ?
K1 O10 S1 C18 -105.90(6) 2_656 . . . ?
K1 O10 S1 O9 9.74(7) 2_656 . . . ?
K1 O10 S1 O11 138.51(6) 2_656 . . . ?
O1 C1 C16 C20 -177.10(13) . . . . ?
O1 C1 C16 O8 5.98(18) . . . . ?
O1 C1 C17 C18 179.89(13) . . . . ?
O1 C2 C3 K1 -1.76(12) . . . . ?
O1 C2 C3 O2 -46.64(18) . . . . ?
O2 C4 C5 O3 -62.54(17) . . . . ?
O3 C6 C7 O4 -57.00(18) . . . . ?
O4 C8 C9 C21 179.05(14) . . . . ?
O4 C8 C9 O5 3.9(2) . . . . ?
O4 C8 C24 C23 -179.26(15) . . . . ?
O5 C9 C21 C22 175.22(15) . . . . ?
O5 C10 C11 O6 65.07(17) . . . . ?
O6 C12 C13 O7 -62.0(2) . . . . ?
O7 C14 C15 O8 -61.31(17) . . . . ?
O8 C16 C20 C19 173.25(13) . . . . ?
S1 C18 C19 C20 -172.96(12) . . . . ?
